data_7119083
loop_
_publ_author_name
'Antonio Urbano'
'Gloria Hernandez-Torres'
'Ana M. del Hoyo'
'Alicia Martinez-Carrion'
'M. Carmen Carreno'

_publ_section_title
;
 Mild access to planar-chiral ortho-condensed aromatic ferrocenes via
 gold(I)-catalyzed cycloisomerization of ortho-alkynylaryl ferrocenes
;
_journal_name_full Chem.Commun.
_journal_page_first 6419
_journal_volume 52
_journal_year 2016
_chemical_formula_sum 'C18 H14 Fe'
_chemical_formula_weight 286.14
_chemical_name_common hg01_48_LT
_space_group_crystal_system monoclinic
_space_group_IT_number 14
_space_group_name_Hall '-P 2ybc'
_space_group_name_H-M_alt 'P 1 21/c 1'
_symmetry_space_group_name_Hall '-P 2ybc'
_symmetry_space_group_name_H-M 'P 1 21/c 1'
_atom_sites_solution_hydrogens geom
_atom_sites_solution_primary direct
_atom_sites_solution_secondary difmap
_audit_update_record
;
2016-03-21 deposited with the CCDC.
2016-04-08 downloaded from the CCDC.
;
_cell_angle_alpha 90
_cell_angle_beta 91.4960(10)
_cell_angle_gamma 90
_cell_formula_units_Z 8
_cell_length_a 13.4447(4)
_cell_length_b 19.4178(11)
_cell_length_c 9.8391(6)
_cell_measurement_reflns_used 6218
_cell_measurement_temperature 200.(2)
_cell_measurement_theta_max 24.3400
_cell_measurement_theta_min 2.3227
_cell_volume 2567.8(2)
_computing_cell_refinement 'SAINT V7.68A (Bruker AXS, 2009)'
_computing_data_collection 'Bruker Instrument Service v2010.9.0.0'
_computing_data_reduction 'SAINT V7.68A (Bruker AXS, 2009)'
_computing_structure_refinement 'SHELXL-97 (Sheldrick, 2008)'
_computing_structure_solution 'SHELXS-97 (Sheldrick, 2008)'
_diffrn_ambient_temperature 200.(2)
_diffrn_detector_area_resol_mean 8.3333
_diffrn_measured_fraction_theta_full 0.995
_diffrn_measured_fraction_theta_max 0.995
_diffrn_measurement_device_type 'Bruker Kappa Apex II'
_diffrn_radiation_wavelength 0.71073
_diffrn_reflns_av_R_equivalents 0.0521
_diffrn_reflns_av_sigmaI/netI 0.0360
_diffrn_reflns_limit_h_max 14
_diffrn_reflns_limit_h_min -16
_diffrn_reflns_limit_k_max 23
_diffrn_reflns_limit_k_min -23
_diffrn_reflns_limit_l_max 11
_diffrn_reflns_limit_l_min -11
_diffrn_reflns_number 32723
_diffrn_reflns_theta_full 25.37
_diffrn_reflns_theta_max 25.37
_diffrn_reflns_theta_min 1.84
_exptl_absorpt_coefficient_mu 1.155
_exptl_absorpt_correction_T_max 0.96
_exptl_absorpt_correction_T_min 0.81
_exptl_absorpt_correction_type multi-scan
_exptl_absorpt_process_details sadabs
_exptl_crystal_colour 'clear dark orange'
_exptl_crystal_density_diffrn 1.480
_exptl_crystal_density_method 'not measured'
_exptl_crystal_description plate
_exptl_crystal_F_000 1184
_exptl_crystal_size_max 0.320
_exptl_crystal_size_mid 0.200
_exptl_crystal_size_min 0.040
_refine_diff_density_max 0.301
_refine_diff_density_min -0.243
_refine_ls_extinction_method none
_refine_ls_goodness_of_fit_ref 1.034
_refine_ls_hydrogen_treatment refxyz
_refine_ls_matrix_type full
_refine_ls_number_parameters 343
_refine_ls_number_reflns 4683
_refine_ls_number_restraints 0
_refine_ls_restrained_S_all 1.034
_refine_ls_R_factor_all 0.0469
_refine_ls_R_factor_gt 0.0308
_refine_ls_shift/su_max 0.001
_refine_ls_shift/su_mean 0.000
_refine_ls_structure_factor_coef Fsqd
_refine_ls_weighting_details 'calc w=1/[\s^2^(Fo^2^)+(0.0371P)^2^+0.3877P] where P=(Fo^2^+2Fc^2^)/3'
_refine_ls_weighting_scheme calc
_refine_ls_wR_factor_gt 0.0699
_refine_ls_wR_factor_ref 0.0777
_reflns_number_gt 3631
_reflns_number_total 4683
_reflns_threshold_expression >2sigma(I)
_cod_data_source_file c6cc02624a2.cif
_cod_data_source_block I
_cod_database_code 7119083

loop_
_space_group_symop_operation_xyz
'x, y, z'
'-x, y+1/2, -z+1/2'
'-x, -y, -z'
'x, -y-1/2, z-1/2'

loop_
_atom_site_type_symbol
_atom_site_label
_atom_site_fract_x
_atom_site_fract_y
_atom_site_fract_z
_atom_site_U_iso_or_equiv
_atom_site_adp_type
_atom_site_calc_flag
_atom_site_refinement_flags
_atom_site_occupancy
_atom_site_disorder_assembly
_atom_site_disorder_group
C C1 0.24298(18) 0.07043(12) 0.7689(2) 0.0389(6) Uani d . 1 . .
H H1 0.2983 0.0609 0.828 0.047 Uiso calc R 1 . .
C C2 0.14998(19) 0.03623(12) 0.7676(3) 0.0413(6) Uani d . 1 . .
H H2 0.132 -0.0005 0.8258 0.05 Uiso calc R 1 . .
C C3 0.08859(19) 0.06597(13) 0.6649(3) 0.0408(6) Uani d . 1 . .
H H3 0.0221 0.0529 0.6422 0.049 Uiso calc R 1 . .
C C4 0.14339(19) 0.11845(13) 0.6022(2) 0.0393(6) Uani d . 1 . .
H H4 0.1204 0.147 0.5295 0.047 Uiso calc R 1 . .
C C5 0.23850(18) 0.12116(12) 0.6664(3) 0.0382(6) Uani d . 1 . .
H H5 0.2906 0.1519 0.6443 0.046 Uiso calc R 1 . .
C C6 0.15643(16) 0.18178(11) 0.9953(2) 0.0289(5) Uani d . 1 . .
C C7 0.06031(16) 0.15027(12) 0.9873(2) 0.0319(5) Uani d . 1 . .
C C8 0.00482(17) 0.18135(13) 0.8775(2) 0.0392(6) Uani d . 1 . .
H H8 -0.0609 0.1697 0.8481 0.047 Uiso calc R 1 . .
C C9 0.06580(18) 0.23272(12) 0.8207(2) 0.0389(6) Uani d . 1 . .
H H9 0.047 0.2625 0.7479 0.047 Uiso calc R 1 . .
C C10 0.15962(18) 0.23252(11) 0.8903(2) 0.0352(6) Uani d . 1 . .
H H10 0.2148 0.2611 0.8705 0.042 Uiso calc R 1 . .
C C11 0.03555(18) 0.09655(13) 1.0809(3) 0.0401(6) Uani d . 1 . .
H H11 -0.0273 0.0743 1.0738 0.048 Uiso calc R 1 . .
C C12 0.10212(18) 0.07802(12) 1.1786(3) 0.0407(6) Uani d . 1 . .
H H12 0.0843 0.0433 1.2416 0.049 Uiso calc R 1 . .
C C13 0.19957(17) 0.10879(12) 1.1914(2) 0.0341(6) Uani d . 1 . .
C C14 0.22805(16) 0.16091(12) 1.0998(2) 0.0310(5) Uani d . 1 . .
C C15 0.32190(17) 0.19089(13) 1.1149(3) 0.0416(6) Uani d . 1 . .
H H15 0.3412 0.2261 1.0541 0.05 Uiso calc R 1 . .
C C16 0.3869(2) 0.16989(16) 1.2174(3) 0.0534(8) Uani d . 1 . .
H H16 0.4509 0.1905 1.2262 0.064 Uiso calc R 1 . .
C C17 0.3596(2) 0.11907(17) 1.3073(3) 0.0588(9) Uani d . 1 . .
H H17 0.4049 0.105 1.3777 0.071 Uiso calc R 1 . .
C C18 0.2676(2) 0.08876(14) 1.2957(2) 0.0468(7) Uani d . 1 . .
H H18 0.2496 0.054 1.3584 0.056 Uiso calc R 1 . .
C C19 0.65432(18) 0.03160(12) 0.9625(2) 0.0381(6) Uani d . 1 . .
H H19 0.6319 -0.0055 0.9067 0.046 Uiso calc R 1 . .
C C20 0.60271(19) 0.06085(13) 1.0717(3) 0.0417(6) Uani d . 1 . .
H H20 0.5393 0.0468 1.1021 0.05 Uiso calc R 1 . .
C C21 0.6616(2) 0.11458(13) 1.1280(2) 0.0418(6) Uani d . 1 . .
H H21 0.6449 0.1429 1.2027 0.05 Uiso calc R 1 . .
C C22 0.74937(19) 0.11865(12) 1.0533(3) 0.0399(6) Uani d . 1 . .
H H22 0.8022 0.1504 1.0689 0.048 Uiso calc R 1 . .
C C23 0.74534(17) 0.06744(12) 0.9513(2) 0.0372(6) Uani d . 1 . .
H H23 0.795 0.0586 0.8866 0.045 Uiso calc R 1 . .
C C24 0.55048(16) 0.14404(12) 0.7457(2) 0.0312(5) Uani d . 1 . .
C C25 0.64266(16) 0.18123(11) 0.7427(2) 0.0274(5) Uani d . 1 . .
C C26 0.64322(17) 0.23056(11) 0.8507(2) 0.0313(5) Uani d . 1 . .
H H26 0.6954 0.2619 0.873 0.038 Uiso calc R 1 . .
C C27 0.55159(17) 0.22425(12) 0.9186(2) 0.0355(6) Uani d . 1 . .
H H27 0.5315 0.2514 0.9934 0.043 Uiso calc R 1 . .
C C28 0.49508(16) 0.17068(13) 0.8562(2) 0.0356(6) Uani d . 1 . .
H H28 0.4315 0.1552 0.8831 0.043 Uiso calc R 1 . .
C C29 0.71637(16) 0.16453(12) 0.6427(2) 0.0295(5) Uani d . 1 . .
C C30 0.69377(17) 0.10990(12) 0.5515(2) 0.0326(5) Uani d . 1 . .
C C31 0.60023(18) 0.07461(13) 0.5577(2) 0.0397(6) Uani d . 1 . .
H H31 0.5865 0.0389 0.494 0.048 Uiso calc R 1 . .
C C32 0.53087(18) 0.08980(13) 0.6497(3) 0.0385(6) Uani d . 1 . .
H H32 0.47 0.065 0.6509 0.046 Uiso calc R 1 . .
C C33 0.80635(16) 0.19927(12) 0.6335(2) 0.0355(6) Uani d . 1 . .
H H33 0.8212 0.2362 0.6939 0.043 Uiso calc R 1 . .
C C35 0.8528(2) 0.12669(15) 0.4489(3) 0.0491(7) Uani d . 1 . .
H H35 0.8999 0.1139 0.3832 0.059 Uiso calc R 1 . .
C C36 0.76474(19) 0.09202(14) 0.4552(2) 0.0436(6) Uani d . 1 . .
H H36 0.7512 0.0553 0.3936 0.052 Uiso calc R 1 . .
C C34 0.87403(18) 0.18059(14) 0.5378(3) 0.0454(7) Uani d . 1 . .
H H34 0.9354 0.2046 0.5325 0.054 Uiso calc R 1 . .
Fe Fe1 0.13105(2) 0.138474(16) 0.80480(3) 0.02758(10) Uani d . 1 . .
Fe Fe2 0.62854(2) 0.13382(15) 0.92836(3) 0.02693(10) Uani d . 1 . .

loop_
_atom_site_aniso_label
_atom_site_aniso_U_11
_atom_site_aniso_U_22
_atom_site_aniso_U_33
_atom_site_aniso_U_12
_atom_site_aniso_U_13
_atom_site_aniso_U_23
C1 0.0457(15) 0.0351(14) 0.0358(15) 0.0125(11) 0.0009(11) -0.0042(11)
C2 0.0628(17) 0.0222(13) 0.0394(16) -0.0001(12) 0.0085(13) 0.0010(11)
C3 0.0435(14) 0.0381(15) 0.0406(16) -0.0050(12) -0.0007(12) -0.0118(12)
C4 0.0568(17) 0.0380(14) 0.0234(14) 0.0086(12) 0.0037(12) 0.0003(11)
C5 0.0439(15) 0.0343(14) 0.0372(15) 0.0010(11) 0.0138(12) -0.0019(11)
C6 0.0314(12) 0.0299(13) 0.0257(13) 0.0021(10) 0.0067(10) -0.0068(10)
C7 0.0339(13) 0.0350(13) 0.0272(13) 0.0046(10) 0.0084(10) 0.0005(10)
C8 0.0339(13) 0.0477(16) 0.0358(15) 0.0105(11) -0.0005(11) -0.0025(12)
C9 0.0527(16) 0.0321(14) 0.0319(14) 0.0156(11) 0.0031(12) 0.0033(11)
C10 0.0516(15) 0.0244(12) 0.0302(14) -0.0006(11) 0.0117(11) -0.0029(10)
C11 0.0351(14) 0.0453(16) 0.0405(16) -0.0043(12) 0.0092(12) 0.0045(13)
C12 0.0499(16) 0.0375(15) 0.0354(15) 0.0005(12) 0.0151(12) 0.0084(12)
C13 0.0422(14) 0.0378(14) 0.0225(13) 0.0109(11) 0.0048(11) -0.0068(10)
C14 0.0349(13) 0.0341(13) 0.0243(13) 0.0054(10) 0.0064(10) -0.0102(10)
C15 0.0393(14) 0.0471(16) 0.0387(15) -0.0007(12) 0.0050(12) -0.0194(12)
C16 0.0394(16) 0.072(2) 0.0487(18) 0.0036(14) -0.0055(13) -0.0290(16)
C17 0.059(2) 0.082(2) 0.0347(17) 0.0328(17) -0.0163(14) -0.0215(16)
C18 0.0602(18) 0.0548(17) 0.0252(14) 0.0200(14) -0.0011(12) -0.0070(12)
C19 0.0520(15) 0.0248(13) 0.0372(15) 0.0010(11) -0.0029(12) 0.0000(11)
C20 0.0471(15) 0.0400(15) 0.0382(15) 0.0038(12) 0.0069(12) 0.0107(12)
C21 0.0600(17) 0.0428(15) 0.0221(14) 0.0160(13) -0.0074(12) -0.0006(11)
C22 0.0404(14) 0.0335(14) 0.0449(16) 0.0066(11) -0.0191(12) 0.0023(12)
C23 0.0388(14) 0.0354(14) 0.0373(15) 0.0129(11) -0.0009(11) 0.0037(11)
C24 0.0314(12) 0.0346(13) 0.0271(13) 0.0031(10) -0.0090(10) -0.0036(10)
C25 0.0309(12) 0.0263(12) 0.0247(12) 0.0051(9) -0.0074(9) 0.0051(10)
C26 0.0416(14) 0.0248(12) 0.0269(13) 0.0051(10) -0.0083(10) 0.0012(10)
C27 0.0425(14) 0.0342(13) 0.0295(14) 0.0141(11) -0.0050(11) -0.0031(11)
C28 0.0261(12) 0.0474(15) 0.0329(14) 0.0076(11) -0.0053(10) -0.0023(12)
C29 0.0359(13) 0.0312(13) 0.0210(12) 0.0082(10) -0.0070(10) 0.0056(10)
C30 0.0382(14) 0.0343(13) 0.0250(13) 0.0078(11) -0.0060(10) 0.0023(10)
C31 0.0479(15) 0.0387(15) 0.0317(15) 0.0009(12) -0.0110(12) -0.0103(11)
C32 0.0352(13) 0.0405(15) 0.0394(15) -0.0041(11) -0.0090(11) -0.0072(12)
C33 0.0376(14) 0.0376(14) 0.0309(14) 0.0016(11) -0.0084(11) 0.0100(11)
C35 0.0461(17) 0.068(2) 0.0335(16) 0.0190(14) 0.0077(13) 0.0086(14)
C36 0.0544(17) 0.0484(17) 0.0279(14) 0.0126(13) -0.0012(12) -0.0043(12)
C34 0.0376(14) 0.0569(18) 0.0417(16) 0.0036(12) 0.0014(12) 0.0154(14)
Fe1 0.03338(19) 0.02544(19) 0.0241(2) 0.00223(13) 0.00323(14) 0.00124(14)
Fe2 0.03028(19) 0.02692(19) 0.02341(19) 0.00373(13) -0.00306(13) -0.00174(14)

loop_
_atom_type_symbol
_atom_type_description
_atom_type_scat_dispersion_real
_atom_type_scat_dispersion_imag
_atom_type_scat_source
C C 0.0033 0.0016 'International Tables Vol C Tables 4.2.6.8 and 6.1.1.4'
H H 0.0000 0.0000 'International Tables Vol C Tables 4.2.6.8 and 6.1.1.4'
Fe Fe 0.3463 0.8444 'International Tables Vol C Tables 4.2.6.8 and 6.1.1.4'

loop_
_geom_angle_atom_site_label_1
_geom_angle_atom_site_label_2
_geom_angle_atom_site_label_3
_geom_angle_site_symmetry_1
_geom_angle_site_symmetry_3
_geom_angle
C5 C1 C2 . . 107.5(2)
C5 C1 Fe1 . . 69.72(13)
C2 C1 Fe1 . . 69.52(13)
C5 C1 H1 . . 126.3
C2 C1 H1 . . 126.3
Fe1 C1 H1 . . 126.1
C3 C2 C1 . . 108.3(2)
C3 C2 Fe1 . . 69.89(14)
C1 C2 Fe1 . . 69.84(13)
C3 C2 H2 . . 125.8
C1 C2 H2 . . 125.8
Fe1 C2 H2 . . 126.0
C4 C3 C2 . . 107.9(2)
C4 C3 Fe1 . . 69.89(14)
C2 C3 Fe1 . . 69.60(14)
C4 C3 H3 . . 126.1
C2 C3 H3 . . 126.1
Fe1 C3 H3 . . 126.0
C3 C4 C5 . . 108.0(2)
C3 C4 Fe1 . . 69.71(14)
C5 C4 Fe1 . . 69.62(14)
C3 C4 H4 . . 126.0
C5 C4 H4 . . 126.0
Fe1 C4 H4 . . 126.2
C1 C5 C4 . . 108.4(2)
C1 C5 Fe1 . . 69.84(13)
C4 C5 Fe1 . . 69.88(13)
C1 C5 H5 . . 125.8
C4 C5 H5 . . 125.8
Fe1 C5 H5 . . 126.0
C10 C6 C7 . . 107.4(2)
C10 C6 C14 . . 132.4(2)
C7 C6 C14 . . 120.2(2)
C10 C6 Fe1 . . 68.48(13)
C7 C6 Fe1 . . 69.49(13)
C14 C6 Fe1 . . 128.21(15)
C8 C7 C6 . . 108.3(2)
C8 C7 C11 . . 131.7(2)
C6 C7 C11 . . 120.0(2)
C8 C7 Fe1 . . 68.49(12)
C6 C7 Fe1 . . 70.11(12)
C11 C7 Fe1 . . 126.60(17)
C9 C8 C7 . . 107.4(2)
C9 C8 Fe1 . . 69.68(13)
C7 C8 Fe1 . . 70.72(12)
C9 C8 H8 . . 126.3
C7 C8 H8 . . 126.3
Fe1 C8 H8 . . 124.9
C8 C9 C10 . . 108.9(2)
C8 C9 Fe1 . . 69.66(13)
C10 C9 Fe1 . . 69.85(13)
C8 C9 H9 . . 125.5
C10 C9 H9 . . 125.5
Fe1 C9 H9 . . 126.5
C9 C10 C6 . . 107.9(2)
C9 C10 Fe1 . . 69.44(13)
C6 C10 Fe1 . . 70.89(13)
C9 C10 H10 . . 126.0
C6 C10 H10 . . 126.0
Fe1 C10 H10 . . 125.2
C12 C11 C7 . . 119.4(2)
C12 C11 H11 . . 120.3
C7 C11 H11 . . 120.3
C11 C12 C13 . . 122.5(2)
C11 C12 H12 . . 118.7
C13 C12 H12 . . 118.7
C18 C13 C14 . . 118.6(2)
C18 C13 C12 . . 121.3(2)
C14 C13 C12 . . 120.1(2)
C15 C14 C13 . . 119.3(2)
C15 C14 C6 . . 122.8(2)
C13 C14 C6 . . 117.8(2)
C16 C15 C14 . . 120.6(3)
C16 C15 H15 . . 119.7
C14 C15 H15 . . 119.7
C15 C16 C17 . . 120.4(3)
C15 C16 H16 . . 119.8
C17 C16 H16 . . 119.8
C18 C17 C16 . . 120.5(3)
C18 C17 H17 . . 119.8
C16 C17 H17 . . 119.8
C17 C18 C13 . . 120.5(3)
C17 C18 H18 . . 119.7
C13 C18 H18 . . 119.7
C20 C19 C23 . . 107.7(2)
C20 C19 Fe2 . . 69.49(13)
C23 C19 Fe2 . . 69.66(13)
C20 C19 H19 . . 126.1
C23 C19 H19 . . 126.1
Fe2 C19 H19 . . 126.3
C21 C20 C19 . . 108.3(2)
C21 C20 Fe2 . . 69.73(14)
C19 C20 Fe2 . . 69.95(13)
C21 C20 H20 . . 125.9
C19 C20 H20 . . 125.9
Fe2 C20 H20 . . 126.0
C22 C21 C20 . . 107.8(2)
C22 C21 Fe2 . . 69.61(14)
C20 C21 Fe2 . . 69.64(14)
C22 C21 H21 . . 126.1
C20 C21 H21 . . 126.1
Fe2 C21 H21 . . 126.2
C21 C22 C23 . . 108.3(2)
C21 C22 Fe2 . . 69.89(14)
C23 C22 Fe2 . . 69.96(13)
C21 C22 H22 . . 125.9
C23 C22 H22 . . 125.9
Fe2 C22 H22 . . 125.9
C19 C23 C22 . . 107.9(2)
C19 C23 Fe2 . . 69.78(13)
C22 C23 Fe2 . . 69.45(13)
C19 C23 H23 . . 126.0
C22 C23 H23 . . 126.0
Fe2 C23 H23 . . 126.3
C28 C24 C32 . . 132.5(2)
C28 C24 C25 . . 107.5(2)
C32 C24 C25 . . 120.0(2)
C28 C24 Fe2 . . 68.67(13)
C32 C24 Fe2 . . 125.62(17)
C25 C24 Fe2 . . 69.34(12)
C26 C25 C24 . . 108.03(19)
C26 C25 C29 . . 131.5(2)
C24 C25 C29 . . 120.5(2)
C26 C25 Fe2 . . 68.85(12)
C24 C25 Fe2 . . 69.95(13)
C29 C25 Fe2 . . 125.58(15)
C27 C26 C25 . . 107.7(2)
C27 C26 Fe2 . . 69.57(13)
C25 C26 Fe2 . . 70.30(12)
C27 C26 H26 . . 126.2
C25 C26 H26 . . 126.2
Fe2 C26 H26 . . 125.5
C28 C27 C26 . . 108.7(2)
C28 C27 Fe2 . . 69.77(13)
C26 C27 Fe2 . . 69.62(12)
C28 C27 H27 . . 125.6
C26 C27 H27 . . 125.6
Fe2 C27 H27 . . 126.5
C27 C28 C24 . . 108.1(2)
C27 C28 Fe2 . . 69.55(13)
C24 C28 Fe2 . . 70.57(13)
C27 C28 H28 . . 126.0
C24 C28 H28 . . 126.0
Fe2 C28 H28 . . 125.5
C33 C29 C30 . . 119.6(2)
C33 C29 C25 . . 123.1(2)
C30 C29 C25 . . 117.2(2)
C36 C30 C29 . . 118.3(2)
C36 C30 C31 . . 121.5(2)
C29 C30 C31 . . 120.3(2)
C32 C31 C30 . . 123.1(2)
C32 C31 H31 . . 118.4
C30 C31 H31 . . 118.4
C31 C32 C24 . . 118.9(2)
C31 C32 H32 . . 120.5
C24 C32 H32 . . 120.5
C34 C33 C29 . . 120.6(2)
C34 C33 H33 . . 119.7
C29 C33 H33 . . 119.7
C36 C35 C34 . . 120.5(2)
C36 C35 H35 . . 119.8
C34 C35 H35 . . 119.8
C35 C36 C30 . . 120.9(2)
C35 C36 H36 . . 119.5
C30 C36 H36 . . 119.5
C33 C34 C35 . . 120.1(2)
C33 C34 H34 . . 120.0
C35 C34 H34 . . 120.0
C2 Fe1 C5 . . 67.97(10)
C2 Fe1 C8 . . 124.82(10)
C5 Fe1 C8 . . 155.98(10)
C2 Fe1 C9 . . 161.05(11)
C5 Fe1 C9 . . 120.90(10)
C8 Fe1 C9 . . 40.66(9)
C2 Fe1 C1 . . 40.64(10)
C5 Fe1 C1 . . 40.44(9)
C8 Fe1 C1 . . 161.91(10)
C9 Fe1 C1 . . 156.36(10)
C2 Fe1 C3 . . 40.50(10)
C5 Fe1 C3 . . 68.06(10)
C8 Fe1 C3 . . 107.33(10)
C9 Fe1 C3 . . 123.94(11)
C1 Fe1 C3 . . 68.34(10)
C2 Fe1 C10 . . 157.34(11)
C5 Fe1 C10 . . 107.07(10)
C8 Fe1 C10 . . 68.87(10)
C9 Fe1 C10 . . 40.71(10)
C1 Fe1 C10 . . 121.24(10)
C3 Fe1 C10 . . 160.23(10)
C2 Fe1 C4 . . 67.97(10)
C5 Fe1 C4 . . 40.50(10)
C8 Fe1 C4 . . 120.69(10)
C9 Fe1 C4 . . 106.99(10)
C1 Fe1 C4 . . 68.20(10)
C3 Fe1 C4 . . 40.40(10)
C10 Fe1 C4 . . 123.56(10)
C2 Fe1 C7 . . 109.08(9)
C5 Fe1 C7 . . 161.58(10)
C8 Fe1 C7 . . 40.79(9)
C9 Fe1 C7 . . 67.97(9)
C1 Fe1 C7 . . 125.48(10)
C3 Fe1 C7 . . 122.39(10)
C10 Fe1 C7 . . 68.23(9)
C4 Fe1 C7 . . 156.97(10)
C2 Fe1 C6 . . 122.65(10)
C5 Fe1 C6 . . 124.59(10)
C8 Fe1 C6 . . 68.64(9)
C9 Fe1 C6 . . 68.13(9)
C1 Fe1 C6 . . 108.32(9)
C3 Fe1 C6 . . 157.80(10)
C10 Fe1 C6 . . 40.63(9)
C4 Fe1 C6 . . 160.67(10)
C7 Fe1 C6 . . 40.40(9)
C22 Fe2 C20 . . 68.17(10)
C22 Fe2 C21 . . 40.50(10)
C20 Fe2 C21 . . 40.63(10)
C22 Fe2 C27 . . 123.35(10)
C20 Fe2 C27 . . 122.46(10)
C21 Fe2 C27 . . 107.52(10)
C22 Fe2 C23 . . 40.59(9)
C20 Fe2 C23 . . 68.16(10)
C21 Fe2 C23 . . 68.24(10)
C27 Fe2 C23 . . 159.66(10)
C22 Fe2 C26 . . 106.05(10)
C20 Fe2 C26 . . 157.04(10)
C21 Fe2 C26 . . 120.63(10)
C27 Fe2 C26 . . 40.81(9)
C23 Fe2 C26 . . 122.80(9)
C22 Fe2 C19 . . 68.28(10)
C20 Fe2 C19 . . 40.56(9)
C21 Fe2 C19 . . 68.35(10)
C27 Fe2 C19 . . 158.26(10)
C23 Fe2 C19 . . 40.56(9)
C26 Fe2 C19 . . 159.99(9)
C22 Fe2 C28 . . 160.41(10)
C20 Fe2 C28 . . 108.70(10)
C21 Fe2 C28 . . 124.54(10)
C27 Fe2 C28 . . 40.68(9)
C23 Fe2 C28 . . 157.99(10)
C26 Fe2 C28 . . 68.88(9)
C19 Fe2 C28 . . 122.82(10)
C22 Fe2 C25 . . 120.70(10)
C20 Fe2 C25 . . 161.34(10)
C21 Fe2 C25 . . 156.17(10)
C27 Fe2 C25 . . 68.38(9)
C23 Fe2 C25 . . 107.00(9)
C26 Fe2 C25 . . 40.85(8)
C19 Fe2 C25 . . 124.18(9)
C28 Fe2 C25 . . 68.61(9)
C22 Fe2 C24 . . 156.82(10)
C20 Fe2 C24 . . 125.27(10)
C21 Fe2 C24 . . 161.63(10)
C27 Fe2 C24 . . 68.34(9)
C23 Fe2 C24 . . 121.94(9)
C26 Fe2 C24 . . 68.76(9)
C19 Fe2 C24 . . 108.46(10)
C28 Fe2 C24 . . 40.75(9)
C25 Fe2 C24 . . 40.72(9)

loop_
_geom_bond_atom_site_label_1
_geom_bond_atom_site_label_2
_geom_bond_site_symmetry_2
_geom_bond_distance
C1 C5 . 1.410(3)
C1 C2 . 1.416(3)
C1 Fe1 . 2.040(2)
C1 H1 . 0.95
C2 C3 . 1.411(3)
C2 Fe1 . 2.036(2)
C2 H2 . 0.95
C3 C4 . 1.409(3)
C3 Fe1 . 2.040(2)
C3 H3 . 0.95
C4 C5 . 1.412(4)
C4 Fe1 . 2.042(2)
C4 H4 . 0.95
C5 Fe1 . 2.039(2)
C5 H5 . 0.95
C6 C10 . 1.430(3)
C6 C7 . 1.430(3)
C6 C14 . 1.448(3)
C6 Fe1 . 2.075(2)
C7 C8 . 1.430(3)
C7 C11 . 1.436(3)
C7 Fe1 . 2.067(2)
C8 C9 . 1.416(3)
C8 Fe1 . 2.037(2)
C8 H8 . 0.95
C9 C10 . 1.419(3)
C9 Fe1 . 2.037(2)
C9 H9 . 0.95
C10 Fe1 . 2.043(2)
C10 H10 . 0.95
C11 C12 . 1.345(3)
C11 H11 . 0.95
C12 C13 . 1.442(3)
C12 H12 . 0.95
C13 C18 . 1.412(3)
C13 C14 . 1.415(3)
C14 C15 . 1.394(3)
C15 C16 . 1.379(4)
C15 H15 . 0.95
C16 C17 . 1.381(4)
C16 H16 . 0.95
C17 C18 . 1.371(4)
C17 H17 . 0.95
C18 H18 . 0.95
C19 C20 . 1.413(3)
C19 C23 . 1.415(3)
C19 Fe2 . 2.041(2)
C19 H19 . 0.95
C20 C21 . 1.414(4)
C20 Fe2 . 2.035(2)
C20 H20 . 0.95
C21 C22 . 1.409(4)
C21 Fe2 . 2.037(2)
C21 H21 . 0.95
C22 C23 . 1.413(3)
C22 Fe2 . 2.033(2)
C22 H22 . 0.95
C23 Fe2 . 2.040(2)
C23 H23 . 0.95
C24 C28 . 1.431(3)
C24 C32 . 1.434(3)
C24 C25 . 1.435(3)
C24 Fe2 . 2.067(2)
C25 C26 . 1.430(3)
C25 C29 . 1.451(3)
C25 Fe2 . 2.059(2)
C26 C27 . 1.422(3)
C26 Fe2 . 2.040(2)
C26 H26 . 0.95
C27 C28 . 1.418(3)
C27 Fe2 . 2.039(2)
C27 H27 . 0.95
C28 Fe2 . 2.042(2)
C28 H28 . 0.95
C29 C33 . 1.390(3)
C29 C30 . 1.417(3)
C30 C36 . 1.406(3)
C30 C31 . 1.435(3)
C31 C32 . 1.349(3)
C31 H31 . 0.95
C32 H32 . 0.95
C33 C34 . 1.376(3)
C33 H33 . 0.95
C35 C36 . 1.365(4)
C35 C34 . 1.389(4)
C35 H35 . 0.95
C36 H36 . 0.95
C34 H34 . 0.95
